data_4104898
loop_
_publ_author_name
'Yanfeng Bi'
'Xiu-Teng Wang'
'Wuping Liao'
'Xiaofei Wang'
'Xinwu Wang'
'Hongjie Zhang'
'Song Gao'

_publ_contact_author 'Prof Dr Wuping Liao'
_publ_contact_author_address
;     State Key Lab of Rare Earth Resource Utilization
      Changchun Institute of Applied Chemistry
      CAS, Changchun 130022
      P.R. China
;
_publ_contact_author_email wpliao@ciac.jl.cn
_publ_section_title
;
 A {Co32} Nanosphere Supported by p-tert-Butylthiacalix[4]arene
;
_journal_name_full 'Journal of the American Chemical Society'
_journal_page_first 11650
_journal_page_last 11651
_journal_paper_doi 10.1021/ja9034939
_journal_volume 131
_journal_year 2009
_chemical_formula_moiety '[Co32(C40H44S4O4)6(u3-O)24(H2O)24](CHCl3)12(H2O)69'
_chemical_formula_sum 'C252 H462 Cl36 Co32 O141 S24'
_chemical_formula_weight 9679.62
_chemical_name_common '[Co32(C40H44S4O4)6(u3-O)24(H2O)24](CHCl3)12(H2O)69'
_chemical_name_systematic ?
_space_group_IT_number 87
_symmetry_cell_setting tetragonal
_symmetry_space_group_name_Hall '-I 4'
_symmetry_space_group_name_H-M 'I 4/m'
_atom_sites_solution_hydrogens geom
_atom_sites_solution_primary direct
_atom_sites_solution_secondary difmap
_audit_creation_method SHELXL-97
_cell_angle_alpha 90.00
_cell_angle_beta 90.00
_cell_angle_gamma 90.00
_cell_formula_units_Z 2
_cell_length_a 25.1839(18)
_cell_length_b 25.1839(18)
_cell_length_c 35.168(3)
_cell_measurement_reflns_used 9707
_cell_measurement_temperature 150(2)
_cell_measurement_theta_max 26.04
_cell_measurement_theta_min 2.29
_cell_volume 22305(3)
_computing_cell_refinement 'Bruker SAINT'
_computing_data_collection 'Bruker APEX2'
_computing_data_reduction 'Bruker SAINT'
_computing_molecular_graphics 'Bruker SHELXTL'
_computing_publication_material 'Bruker SHELXTL'
_computing_structure_refinement 'SHELXL-97 (Sheldrick, 2008)'
_computing_structure_solution 'SHELXS-97 (Sheldrick, 2008)'
_diffrn_ambient_temperature 150(2)
_diffrn_measured_fraction_theta_full 1.000
_diffrn_measured_fraction_theta_max 1.000
_diffrn_measurement_device_type 'Bruker APEX-II CCD'
_diffrn_measurement_method '\f and \w scans'
_diffrn_radiation_monochromator graphite
_diffrn_radiation_source 'fine-focus sealed tube'
_diffrn_radiation_type MoK\a
_diffrn_radiation_wavelength 0.71073
_diffrn_reflns_av_R_equivalents 0.0589
_diffrn_reflns_av_sigmaI/netI 0.0322
_diffrn_reflns_limit_h_max 29
_diffrn_reflns_limit_h_min -29
_diffrn_reflns_limit_k_max 29
_diffrn_reflns_limit_k_min -29
_diffrn_reflns_limit_l_max 41
_diffrn_reflns_limit_l_min -41
_diffrn_reflns_number 93784
_diffrn_reflns_theta_full 25.00
_diffrn_reflns_theta_max 25.00
_diffrn_reflns_theta_min 0.99
_exptl_absorpt_coefficient_mu 1.554
_exptl_absorpt_correction_T_max 0.6974
_exptl_absorpt_correction_T_min 0.6615
_exptl_absorpt_correction_type empirical
_exptl_absorpt_process_details 'SADABS, Sheldrick, 1996'
_exptl_crystal_colour Purple
_exptl_crystal_density_diffrn 1.441
_exptl_crystal_description Block
_exptl_crystal_F_000 9924
_exptl_crystal_size_max 0.29
_exptl_crystal_size_mid 0.26
_exptl_crystal_size_min 0.25
_platon_squeeze_details
;
P. van der Sluis and A. L. Spek, Acta Crystallogr., 1990, A46, 194.
;
_refine_diff_density_max 3.297
_refine_diff_density_min -0.907
_refine_diff_density_rms 0.170
_refine_ls_extinction_coef 0.00012(3)
_refine_ls_extinction_expression Fc^*^=kFc[1+0.001xFc^2^\l^3^/sin(2\q)]^-1/4^
_refine_ls_extinction_method SHELXL
_refine_ls_goodness_of_fit_ref 1.067
_refine_ls_hydrogen_treatment constr
_refine_ls_matrix_type full
_refine_ls_number_parameters 362
_refine_ls_number_reflns 10002
_refine_ls_number_restraints 47
_refine_ls_restrained_S_all 1.113
_refine_ls_R_factor_all 0.0969
_refine_ls_R_factor_gt 0.0847
_refine_ls_shift/su_max 0.002
_refine_ls_shift/su_mean 0.000
_refine_ls_structure_factor_coef Fsqd
_refine_ls_weighting_details 'calc w=1/[\s^2^(Fo^2^)+(0.1915P)^2^+61.8676P] where P=(Fo^2^+2Fc^2^)/3'
_refine_ls_weighting_scheme calc
_refine_ls_wR_factor_gt 0.2610
_refine_ls_wR_factor_ref 0.2731
_reflns_number_gt 7727
_reflns_number_total 10002
_reflns_threshold_expression >2sigma(I)
_cod_data_source_file ja9034939_si_002_2.cif
_cod_data_source_block compound_1b
_cod_original_sg_symbol_Hall '-I 4 '
_cod_database_code 4104898

loop_
_symmetry_equiv_pos_as_xyz
'x, y, z'
'-x, -y, z'
'-y, x, z'
'y, -x, z'
'x+1/2, y+1/2, z+1/2'
'-x+1/2, -y+1/2, z+1/2'
'-y+1/2, x+1/2, z+1/2'
'y+1/2, -x+1/2, z+1/2'
'-x, -y, -z'
'x, y, -z'
'y, -x, -z'
'-y, x, -z'
'-x+1/2, -y+1/2, -z+1/2'
'x+1/2, y+1/2, -z+1/2'
'y+1/2, -x+1/2, -z+1/2'
'-y+1/2, x+1/2, -z+1/2'

loop_
_atom_site_label
_atom_site_type_symbol
_atom_site_fract_x
_atom_site_fract_y
_atom_site_fract_z
_atom_site_U_iso_or_equiv
_atom_site_adp_type
_atom_site_occupancy
_atom_site_symmetry_multiplicity
_atom_site_calc_flag
_atom_site_refinement_flags
Co1 Co 1.20992(4) 0.02253(4) 0.0000 0.0328(3) Uani 1 2 d S
Co2 Co 1.08153(3) 0.05432(3) 0.13378(2) 0.0321(3) Uani 1 1 d .
Co3 Co 1.10066(4) 0.18451(4) 0.0000 0.0324(3) Uani 1 2 d S
Co4 Co 1.15555(3) 0.10337(3) 0.07025(2) 0.0326(3) Uani 1 1 d .
Co5 Co 1.12536(6) -0.02513(5) 0.06491(4) 0.0839(5) Uani 1 1 d .
S1 S 1.30716(8) 0.01952(8) 0.0000 0.0309(4) Uani 1 2 d S
S2 S 1.22136(6) 0.14770(5) 0.11065(4) 0.0321(4) Uani 1 1 d .
S3 S 1.13463(8) 0.27515(8) 0.0000 0.0326(5) Uani 1 2 d S
S4 S 1.12853(5) 0.08579(5) 0.19031(4) 0.0297(3) Uani 1 1 d .
O1 O 1.22028(14) 0.07540(15) 0.04262(10) 0.0295(8) Uani 1 1 d .
O2 O 1.15366(14) 0.17394(14) 0.04288(10) 0.0303(8) Uani 1 1 d .
O3 O 1.01655(14) 0.08235(15) 0.16096(10) 0.0300(8) Uani 1 1 d .
O4 O 1.08614(19) 0.1212(2) 0.09972(15) 0.0648(16) Uani 1 1 d .
O5 O 1.1460(2) 0.03352(18) 0.10027(15) 0.0610(15) Uani 1 1 d .
O6 O 1.1945(3) -0.03852(17) 0.03810(14) 0.0663(17) Uani 1 1 d .
O7 O 1.0843(4) 0.0554(4) 0.0000 0.0855(15) Uani 1 2 d S
O8 O 1.1254(4) 0.0420(3) -0.0263(3) 0.0855(15) Uani 0.75 1 d PU
O9 O 1.0858(4) 0.1011(4) -0.0233(3) 0.0855(15) Uani 0.75 1 d PU
O10 O 1.0000 0.0000 0.0738(4) 0.091(2) Uani 1 4 d S
O11 O 1.0504(4) -0.0095(4) 0.0918(3) 0.091(2) Uani 0.75 1 d PU
C1 C 1.2680(2) 0.0857(2) 0.05595(14) 0.0304(12) Uani 1 1 d .
C2 C 1.3145(2) 0.0631(2) 0.03924(15) 0.0312(12) Uani 1 1 d .
C3 C 1.3651(3) 0.0719(3) 0.05445(18) 0.0456(15) Uani 1 1 d .
H3A H 1.3947 0.0546 0.0432 0.055 Uiso 1 1 calc R
C4 C 1.3735(3) 0.1055(3) 0.0858(2) 0.0571(19) Uani 1 1 d .
C5 C 1.3270(3) 0.1279(3) 0.10236(17) 0.0465(16) Uani 1 1 d .
H5A H 1.3306 0.1497 0.1243 0.056 Uiso 1 1 calc R
C6 C 1.2774(2) 0.1194(2) 0.08777(16) 0.0329(12) Uani 1 1 d .
C7 C 1.1818(2) 0.2148(2) 0.05606(14) 0.0293(11) Uani 1 1 d .
C8 C 1.2154(2) 0.2104(2) 0.08723(15) 0.0309(12) Uani 1 1 d .
C9 C 1.2434(3) 0.2539(3) 0.10145(17) 0.0498(17) Uani 1 1 d .
H9A H 1.2659 0.2490 0.1228 0.060 Uiso 1 1 calc R
C10 C 1.2396(4) 0.3044(3) 0.0854(2) 0.065(2) Uani 1 1 d .
C11 C 1.2053(3) 0.3094(2) 0.05301(19) 0.0494(17) Uani 1 1 d .
H11A H 1.2013 0.3428 0.0407 0.059 Uiso 1 1 calc R
C12 C 1.1781(2) 0.2659(2) 0.03983(15) 0.0333(12) Uani 1 1 d .
C13 C 1.0216(2) 0.1083(2) 0.19409(16) 0.0305(12) Uani 1 1 d .
C14 C 1.0710(2) 0.1140(2) 0.21221(15) 0.0304(12) Uani 1 1 d .
C15 C 1.0770(2) 0.1425(3) 0.24602(17) 0.0420(14) Uani 1 1 d .
H15A H 1.1109 0.1448 0.2578 0.050 Uiso 1 1 calc R
C16 C 1.0331(3) 0.1677(3) 0.2626(2) 0.059(2) Uani 1 1 d .
C17 C 0.9839(3) 0.1604(3) 0.24584(19) 0.0472(16) Uani 1 1 d .
H17A H 0.9533 0.1749 0.2577 0.057 Uiso 1 1 calc R
C18 C 0.9783(2) 0.1323(2) 0.21220(15) 0.0289(11) Uani 1 1 d .
C19 C 1.4291(3) 0.1121(4) 0.1033(3) 0.077(2) Uani 1 1 d DU
C20 C 1.2635(5) 0.3545(5) 0.1029(3) 0.103(4) Uani 1 1 d DU
C21 C 1.0395(4) 0.2052(4) 0.2976(3) 0.081(3) Uani 1 1 d U
C22 C 1.4339(8) 0.1523(7) 0.1304(5) 0.190(4) Uiso 1 1 d D
H22A H 1.4708 0.1543 0.1391 0.284 Uiso 1 1 calc R
H22B H 1.4106 0.1446 0.1520 0.284 Uiso 1 1 calc R
H22C H 1.4237 0.1864 0.1190 0.284 Uiso 1 1 calc R
C23 C 1.4604(7) 0.1342(7) 0.0709(4) 0.190(4) Uiso 1 1 d D
H23A H 1.4959 0.1443 0.0798 0.284 Uiso 1 1 calc R
H23B H 1.4423 0.1655 0.0607 0.284 Uiso 1 1 calc R
H23C H 1.4636 0.1072 0.0509 0.284 Uiso 1 1 calc R
C24 C 1.4577(8) 0.0619(6) 0.1076(5) 0.190(4) Uiso 1 1 d D
H24A H 1.4919 0.0685 0.1201 0.284 Uiso 1 1 calc R
H24B H 1.4638 0.0462 0.0825 0.284 Uiso 1 1 calc R
H24C H 1.4365 0.0375 0.1232 0.284 Uiso 1 1 calc R
C25 C 1.2290(7) 0.3997(7) 0.1091(5) 0.192(5) Uiso 1 1 d D
H25A H 1.2490 0.4282 0.1214 0.287 Uiso 1 1 calc R
H25B H 1.1992 0.3891 0.1253 0.287 Uiso 1 1 calc R
H25C H 1.2154 0.4122 0.0846 0.287 Uiso 1 1 calc R
C26 C 1.2926(8) 0.3462(8) 0.1365(4) 0.192(5) Uiso 1 1 d D
H26A H 1.3044 0.3805 0.1466 0.287 Uiso 1 1 calc R
H26B H 1.3236 0.3241 0.1309 0.287 Uiso 1 1 calc R
H26C H 1.2702 0.3284 0.1553 0.287 Uiso 1 1 calc R
C27 C 1.2949(7) 0.3818(7) 0.0753(4) 0.192(5) Uiso 1 1 d D
H27A H 1.3099 0.4140 0.0868 0.287 Uiso 1 1 calc R
H27B H 1.2726 0.3916 0.0536 0.287 Uiso 1 1 calc R
H27C H 1.3238 0.3586 0.0667 0.287 Uiso 1 1 calc R
C28 C 1.0919(6) 0.2083(6) 0.3148(4) 0.142(3) Uiso 1 1 d .
H28A H 1.0919 0.2359 0.3345 0.213 Uiso 1 1 calc R
H28B H 1.1182 0.2172 0.2953 0.213 Uiso 1 1 calc R
H28C H 1.1009 0.1740 0.3263 0.213 Uiso 1 1 calc R
C29 C 0.9970(6) 0.2083(6) 0.3218(4) 0.142(3) Uiso 1 1 d .
H29A H 1.0043 0.2349 0.3415 0.213 Uiso 1 1 calc R
H29B H 0.9912 0.1737 0.3338 0.213 Uiso 1 1 calc R
H29C H 0.9653 0.2186 0.3075 0.213 Uiso 1 1 calc R
C30 C 1.0453(6) 0.2653(6) 0.2789(5) 0.142(3) Uiso 1 1 d .
H30A H 1.0497 0.2914 0.2993 0.213 Uiso 1 1 calc R
H30B H 1.0133 0.2737 0.2642 0.213 Uiso 1 1 calc R
H30C H 1.0763 0.2663 0.2621 0.213 Uiso 1 1 calc R

loop_
_atom_site_aniso_label
_atom_site_aniso_U_11
_atom_site_aniso_U_22
_atom_site_aniso_U_33
_atom_site_aniso_U_23
_atom_site_aniso_U_13
_atom_site_aniso_U_12
Co1 0.0404(6) 0.0265(6) 0.0316(6) 0.000 0.000 -0.0016(4)
Co2 0.0328(4) 0.0339(4) 0.0297(5) 0.0046(3) 0.0070(3) -0.0014(3)
Co3 0.0267(6) 0.0376(6) 0.0329(6) 0.000 0.000 0.0035(4)
Co4 0.0344(5) 0.0355(5) 0.0280(4) 0.0049(3) 0.0069(3) -0.0013(3)
Co5 0.1165(11) 0.0563(7) 0.0789(9) -0.0094(6) 0.0476(8) -0.0130(7)
S1 0.0378(11) 0.0303(10) 0.0246(9) 0.000 0.000 0.0062(8)
S2 0.0398(8) 0.0356(8) 0.0211(6) -0.0005(5) 0.0014(5) 0.0054(6)
S3 0.0430(11) 0.0290(10) 0.0260(9) 0.000 0.000 0.0059(8)
S4 0.0243(7) 0.0252(7) 0.0396(8) -0.0001(5) 0.0015(5) -0.0014(5)
O1 0.032(2) 0.035(2) 0.0220(17) -0.0021(15) 0.0029(15) 0.0021(16)
O2 0.0305(19) 0.032(2) 0.0289(18) 0.0015(15) -0.0015(15) 0.0025(16)
O3 0.0268(19) 0.034(2) 0.0296(19) -0.0053(16) 0.0002(15) 0.0014(15)
O4 0.045(3) 0.071(3) 0.079(4) 0.045(3) 0.034(2) 0.027(2)
O5 0.081(4) 0.035(2) 0.068(3) 0.008(2) 0.052(3) 0.005(2)
O6 0.126(5) 0.028(2) 0.045(3) -0.0070(19) 0.041(3) -0.022(3)
O7 0.095(3) 0.077(3) 0.084(3) 0.000 0.000 0.001(3)
O8 0.095(3) 0.077(3) 0.084(3) 0.000 0.000 0.001(3)
O9 0.095(3) 0.077(3) 0.084(3) 0.000 0.000 0.001(3)
O10 0.089(3) 0.089(3) 0.094(5) 0.000 0.000 0.000
O11 0.089(3) 0.089(3) 0.094(5) 0.000 0.000 0.000
C1 0.039(3) 0.030(3) 0.023(3) 0.000(2) 0.001(2) 0.002(2)
C2 0.032(3) 0.035(3) 0.026(3) -0.003(2) 0.003(2) 0.006(2)
C3 0.044(4) 0.046(4) 0.046(4) -0.006(3) 0.004(3) 0.006(3)
C4 0.037(4) 0.074(5) 0.060(4) -0.030(4) -0.007(3) 0.001(3)
C5 0.051(4) 0.057(4) 0.032(3) -0.016(3) -0.004(3) -0.009(3)
C6 0.035(3) 0.035(3) 0.028(3) -0.001(2) 0.002(2) 0.006(2)
C7 0.036(3) 0.033(3) 0.019(2) -0.001(2) 0.007(2) 0.004(2)
C8 0.037(3) 0.029(3) 0.027(3) -0.002(2) 0.001(2) 0.000(2)
C9 0.079(5) 0.044(4) 0.026(3) 0.002(3) -0.013(3) -0.015(3)
C10 0.096(6) 0.049(4) 0.050(4) 0.010(3) -0.038(4) -0.025(4)
C11 0.078(5) 0.025(3) 0.045(4) 0.004(3) -0.016(3) -0.004(3)
C12 0.036(3) 0.036(3) 0.028(3) -0.002(2) 0.000(2) -0.002(2)
C13 0.031(3) 0.024(3) 0.036(3) 0.004(2) -0.002(2) -0.001(2)
C14 0.026(3) 0.033(3) 0.033(3) 0.003(2) 0.001(2) 0.002(2)
C15 0.034(3) 0.056(4) 0.036(3) -0.012(3) -0.002(3) -0.008(3)
C16 0.034(3) 0.088(6) 0.053(4) -0.035(4) -0.007(3) 0.003(3)
C17 0.037(3) 0.051(4) 0.054(4) -0.014(3) 0.001(3) 0.008(3)
C18 0.028(3) 0.025(3) 0.034(3) -0.002(2) 0.001(2) -0.001(2)
C19 0.061(5) 0.092(6) 0.078(5) -0.025(5) -0.007(4) 0.003(4)
C20 0.125(7) 0.093(6) 0.091(6) 0.009(5) -0.036(6) -0.024(6)
C21 0.056(4) 0.108(6) 0.078(5) -0.036(5) 0.000(4) -0.007(4)

loop_
_atom_type_symbol
_atom_type_description
_atom_type_scat_dispersion_real
_atom_type_scat_dispersion_imag
_atom_type_scat_source
C C 0.0033 0.0016 'International Tables Vol C Tables 4.2.6.8 and 6.1.1.4'
H H 0.0000 0.0000 'International Tables Vol C Tables 4.2.6.8 and 6.1.1.4'
O O 0.0106 0.0060 'International Tables Vol C Tables 4.2.6.8 and 6.1.1.4'
S S 0.1246 0.1234 'International Tables Vol C Tables 4.2.6.8 and 6.1.1.4'
Co Co 0.3494 0.9721 'International Tables Vol C Tables 4.2.6.8 and 6.1.1.4'

loop_
_geom_angle_atom_site_label_1
_geom_angle_atom_site_label_2
_geom_angle_atom_site_label_3
_geom_angle
_geom_angle_site_symmetry_1
_geom_angle_site_symmetry_3
O1 Co1 O1 95.7(2) . 10
O1 Co1 O6 91.92(17) . .
O1 Co1 O6 172.02(18) 10 .
O1 Co1 O6 172.03(18) . 10
O1 Co1 O6 91.91(17) 10 10
O6 Co1 O6 80.4(3) . 10
O1 Co1 O8 72.0(2) . 10
O1 Co1 O8 105.6(2) 10 10
O6 Co1 O8 74.5(3) . 10
O6 Co1 O8 103.7(3) 10 10
O1 Co1 O8 105.6(2) . .
O1 Co1 O8 72.0(2) 10 .
O6 Co1 O8 103.7(3) . .
O6 Co1 O8 74.5(3) 10 .
O8 Co1 O8 45.9(4) 10 .
O1 Co1 S1 83.77(11) . .
O1 Co1 S1 83.77(11) 10 .
O6 Co1 S1 99.47(19) . .
O6 Co1 S1 99.47(19) 10 .
O8 Co1 S1 154.6(2) 10 .
O8 Co1 S1 154.6(2) . .
O3 Co2 O3 95.3(2) . 4_665
O3 Co2 O4 91.99(17) . .
O3 Co2 O4 171.83(18) 4_665 .
O3 Co2 O5 172.07(18) . .
O3 Co2 O5 92.16(17) 4_665 .
O4 Co2 O5 80.38(18) . .
O3 Co2 O11 105.6(2) . .
O3 Co2 O11 72.1(3) 4_665 .
O4 Co2 O11 102.4(3) . .
O5 Co2 O11 74.2(3) . .
O3 Co2 O11 71.7(3) . 3_645
O3 Co2 O11 105.6(2) 4_665 3_645
O4 Co2 O11 73.3(3) . 3_645
O5 Co2 O11 103.8(3) . 3_645
O11 Co2 O11 46.2(4) . 3_645
O3 Co2 S4 83.93(11) . .
O3 Co2 S4 84.09(11) 4_665 .
O4 Co2 S4 100.33(19) . .
O5 Co2 S4 99.49(18) . .
O11 Co2 S4 154.9(2) . .
O11 Co2 S4 154.3(2) 3_645 .
O2 Co3 O2 95.9(2) . 10
O2 Co3 O6 91.83(16) . 3_645
O2 Co3 O6 172.13(18) 10 3_645
O2 Co3 O6 172.13(18) . 12_645
O2 Co3 O6 91.83(16) 10 12_645
O6 Co3 O6 80.4(3) 3_645 12_645
O2 Co3 O9 104.7(2) . .
O2 Co3 O9 73.8(2) 10 .
O6 Co3 O9 102.7(3) 3_645 .
O6 Co3 O9 75.9(3) 12_645 .
O2 Co3 O9 73.8(2) . 10
O2 Co3 O9 104.7(2) 10 10
O6 Co3 O9 75.9(3) 3_645 10
O6 Co3 O9 102.7(3) 12_645 10
O9 Co3 O9 42.1(4) . 10
O2 Co3 S3 83.80(11) . .
O2 Co3 S3 83.80(11) 10 .
O6 Co3 S3 98.72(19) 3_645 .
O6 Co3 S3 98.72(19) 12_645 .
O9 Co3 S3 156.6(2) . .
O9 Co3 S3 156.6(2) 10 .
O2 Co4 O1 95.53(15) . .
O2 Co4 O5 171.59(17) . .
O1 Co4 O5 92.44(16) . .
O2 Co4 O4 91.57(17) . .
O1 Co4 O4 172.11(18) . .
O5 Co4 O4 80.31(18) . .
O2 Co4 O8 105.2(2) . 10
O1 Co4 O8 73.2(3) . 10
O5 Co4 O8 74.6(3) . 10
O4 Co4 O8 101.6(3) . 10
O2 Co4 S2 83.77(11) . .
O1 Co4 S2 83.82(11) . .
O5 Co4 S2 99.79(18) . .
O4 Co4 S2 100.41(18) . .
O8 Co4 S2 155.9(2) 10 .
O4 Co5 O5 101.8(2) 4_665 .
O4 Co5 O6 101.9(2) 4_665 .
O5 Co5 O6 101.0(2) . .
O4 Co5 O11 79.8(3) 4_665 .
O5 Co5 O11 79.6(3) . .
O6 Co5 O11 178.0(3) . .
O4 Co5 O8 177.0(3) 4_665 10
O5 Co5 O8 79.3(3) . 10
O6 Co5 O8 80.6(3) . 10
O11 Co5 O8 97.7(4) . 10
O4 Co5 O9 81.7(3) 4_665 11_665
O5 Co5 O9 176.4(3) . 11_665
O6 Co5 O9 79.1(3) . 11_665
O11 Co5 O9 100.2(3) . 11_665
O8 Co5 O9 97.2(3) 10 11_665
C2 S1 C2 102.3(4) 10 .
C2 S1 Co1 94.92(19) 10 .
C2 S1 Co1 94.92(19) . .
C6 S2 C8 102.3(3) . .
C6 S2 Co4 95.24(19) . .
C8 S2 Co4 94.51(18) . .
C12 S3 C12 102.8(4) . 10
C12 S3 Co3 95.34(19) . .
C12 S3 Co3 95.34(19) 10 .
C14 S4 C18 102.5(3) . 4_665
C14 S4 Co2 94.98(18) . .
C18 S4 Co2 94.77(18) 4_665 .
C1 O1 Co1 120.8(3) . .
C1 O1 Co4 119.7(3) . .
Co1 O1 Co4 118.76(18) . .
C7 O2 Co4 120.1(3) . .
C7 O2 Co3 120.4(3) . .
Co4 O2 Co3 118.95(18) . .
C13 O3 Co2 120.2(3) . .
C13 O3 Co2 119.9(3) . 3_645
Co2 O3 Co2 119.11(18) . 3_645
Co5 O4 Co2 111.1(3) 3_645 .
Co5 O4 Co4 110.9(3) 3_645 .
Co2 O4 Co4 99.18(19) . .
Co5 O5 Co4 110.0(3) . .
Co5 O5 Co2 109.7(3) . .
Co4 O5 Co2 99.58(19) . .
Co5 O6 Co3 109.0(3) . 11_665
Co5 O6 Co1 109.9(3) . .
Co3 O6 Co1 99.5(2) 11_665 .
O9 O7 O9 70.9(8) 10 .
O9 O7 O8 78.4(6) 10 10
O9 O7 O8 123.3(9) . 10
O9 O7 O8 123.3(9) 10 .
O9 O7 O8 78.4(6) . .
O8 O7 O8 80.7(9) 10 .
O7 O8 O9 50.5(5) . .
O7 O8 Co5 126.2(7) . 10
O9 O8 Co5 133.1(6) . 10
O7 O8 Co4 120.8(6) . 10
O9 O8 Co4 70.5(4) . 10
Co5 O8 Co4 95.9(3) 10 10
O7 O8 Co1 116.5(6) . .
O9 O8 Co1 130.3(5) . .
Co5 O8 Co1 94.8(3) 10 .
Co4 O8 Co1 96.0(3) 10 .
O7 O9 O9 54.5(4) . 10
O7 O9 O8 51.2(5) . .
O9 O9 O8 93.3(4) 10 .
O7 O9 Co5 126.3(7) . 12_645
O9 O9 Co5 131.6(2) 10 12_645
O8 O9 Co5 125.2(5) . 12_645
O7 O9 Co3 123.0(6) . .
O9 O9 Co3 69.0(2) 10 .
O8 O9 Co3 133.8(6) . .
Co5 O9 Co3 95.6(3) 12_645 .
O11 O10 O11 78.9(5) 2_755 3_645
O11 O10 O11 78.9(5) 2_755 4_665
O11 O10 O11 127.9(13) 3_645 4_665
O11 O10 O11 127.9(13) 2_755 .
O11 O10 O11 78.9(5) 3_645 .
O11 O10 O11 78.9(5) 4_665 .
O10 O11 Co5 127.8(8) . .
O10 O11 Co2 117.6(6) . .
Co5 O11 Co2 96.3(4) . .
O10 O11 Co2 116.3(6) . 4_665
Co5 O11 Co2 95.7(4) . 4_665
Co2 O11 Co2 97.0(4) . 4_665
O1 C1 C6 123.3(5) . .
O1 C1 C2 121.5(5) . .
C6 C1 C2 115.2(5) . .
C3 C2 C1 121.7(5) . .
C3 C2 S1 119.5(4) . .
C1 C2 S1 118.8(4) . .
C2 C3 C4 122.2(6) . .
C3 C4 C5 115.9(6) . .
C3 C4 C19 121.1(6) . .
C5 C4 C19 122.7(6) . .
C6 C5 C4 122.3(6) . .
C5 C6 C1 122.7(5) . .
C5 C6 S2 119.5(4) . .
C1 C6 S2 117.7(4) . .
O2 C7 C8 122.4(5) . .
O2 C7 C12 121.9(5) . .
C8 C7 C12 115.7(5) . .
C7 C8 C9 121.8(5) . .
C7 C8 S2 119.0(4) . .
C9 C8 S2 119.1(4) . .
C10 C9 C8 122.4(6) . .
C9 C10 C11 116.3(6) . .
C9 C10 C20 124.3(7) . .
C11 C10 C20 118.9(7) . .
C12 C11 C10 119.9(6) . .
C11 C12 C7 123.9(5) . .
C11 C12 S3 117.7(5) . .
C7 C12 S3 118.4(4) . .
O3 C13 C18 122.0(5) . .
O3 C13 C14 121.9(5) . .
C18 C13 C14 116.1(5) . .
C15 C14 C13 122.3(5) . .
C15 C14 S4 118.8(4) . .
C13 C14 S4 118.8(4) . .
C14 C15 C16 120.1(6) . .
C17 C16 C15 117.9(6) . .
C17 C16 C21 120.7(6) . .
C15 C16 C21 121.4(6) . .
C16 C17 C18 121.6(6) . .
C17 C18 C13 121.9(5) . .
C17 C18 S4 119.2(4) . 3_645
C13 C18 S4 118.9(4) . 3_645
C22 C19 C24 121.0(14) . .
C22 C19 C23 101.8(11) . .
C24 C19 C23 98.2(10) . .
C22 C19 C4 115.5(11) . .
C24 C19 C4 113.2(10) . .
C23 C19 C4 102.5(10) . .
C26 C20 C27 110.6(12) . .
C26 C20 C25 107.8(14) . .
C27 C20 C25 93.2(9) . .
C26 C20 C10 114.9(11) . .
C27 C20 C10 110.0(12) . .
C25 C20 C10 118.3(12) . .
C29 C21 C28 116.5(12) . .
C29 C21 C16 116.4(9) . .
C28 C21 C16 117.1(9) . .
C29 C21 C30 105.3(11) . .
C28 C21 C30 92.0(10) . .
C16 C21 C30 104.5(9) . .

loop_
_geom_bond_atom_site_label_1
_geom_bond_atom_site_label_2
_geom_bond_distance
_geom_bond_site_symmetry_2
Co1 O1 2.022(4) .
Co1 O1 2.022(4) 10
Co1 O6 2.076(4) .
Co1 O6 2.076(4) 10
Co1 O8 2.372(9) 10
Co1 O8 2.372(9) .
Co1 S1 2.450(2) .
Co2 O3 2.022(4) .
Co2 O3 2.025(4) 4_665
Co2 O4 2.070(4) .
Co2 O5 2.074(4) .
Co2 O11 2.319(10) .
Co2 O11 2.341(10) 3_645
Co2 S4 2.4457(16) .
Co3 O2 2.031(4) .
Co3 O2 2.031(4) 10
Co3 O6 2.075(5) 3_645
Co3 O6 2.075(5) 12_645
Co3 O9 2.285(9) .
Co3 O9 2.285(9) 10
Co3 S3 2.438(2) .
Co4 O2 2.022(4) .
Co4 O1 2.024(4) .
Co4 O5 2.066(4) .
Co4 O4 2.081(4) .
Co4 O8 2.314(9) 10
Co4 S2 2.4521(16) .
Co5 O4 1.968(6) 4_665
Co5 O5 2.000(5) .
Co5 O6 2.008(6) .
Co5 O11 2.148(9) .
Co5 O8 2.168(9) 10
Co5 O9 2.202(9) 11_665
S1 C2 1.772(5) 10
S1 C2 1.772(5) .
S2 C6 1.774(6) .
S2 C8 1.788(5) .
S3 C12 1.793(6) .
S3 C12 1.793(6) 10
S4 C14 1.788(5) .
S4 C18 1.791(5) 4_665
O1 C1 1.316(7) .
O2 C7 1.334(7) .
O3 C13 1.342(7) .
O3 Co2 2.025(4) 3_645
O4 Co5 1.968(6) 3_645
O6 Co3 2.075(5) 11_665
O7 O9 1.414(11) 10
O7 O9 1.414(11) .
O7 O8 1.428(11) 10
O7 O8 1.428(11) .
O8 O9 1.796(12) .
O8 Co5 2.168(9) 10
O8 Co4 2.314(9) 10
O9 O9 1.641(18) 10
O9 Co5 2.201(9) 12_645
O10 O11 1.438(11) 2_755
O10 O11 1.438(11) 3_645
O10 O11 1.438(11) 4_665
O10 O11 1.438(11) .
O11 Co2 2.341(10) 4_665
C1 C6 1.423(8) .
C1 C2 1.430(8) .
C2 C3 1.399(9) .
C3 C4 1.406(9) .
C4 C5 1.424(9) .
C4 C19 1.541(11) .
C5 C6 1.369(9) .
C7 C8 1.389(8) .
C7 C12 1.411(8) .
C8 C9 1.396(8) .
C9 C10 1.393(10) .
C10 C11 1.437(9) .
C10 C20 1.528(12) .
C11 C12 1.371(8) .
C13 C18 1.401(8) .
C13 C14 1.404(8) .
C14 C15 1.397(8) .
C15 C16 1.404(9) .
C16 C17 1.384(9) .
C16 C21 1.559(11) .
C17 C18 1.385(8) .
C18 S4 1.791(5) 3_645
C19 C22 1.394(14) .
C19 C24 1.462(14) .
C19 C23 1.492(13) .
C20 C26 1.405(14) .
C20 C27 1.429(14) .
C20 C25 1.446(14) .
C21 C29 1.369(16) .
C21 C28 1.453(16) .
C21 C30 1.657(17) .

loop_
_platon_squeeze_void_nr
_platon_squeeze_void_average_x
_platon_squeeze_void_average_y
_platon_squeeze_void_average_z
_platon_squeeze_void_volume
_platon_squeeze_void_count_electrons
_platon_squeeze_void_content
1 0.003 0.470 -0.033 11631 8440 ' '
